data_4503310
loop_
_publ_author_name
'Lu, Wen-Guan'
'Jiang, Long'
'Feng, Xiao-Long'
'Lu, Tong-Bu'

_publ_section_title
;
 Four 3D Porous Metal&#x2212;Organic Frameworks with Various Layered and
 Pillared Motifs
;
_journal_issue 3
_journal_name_full 'Crystal Growth &amp; Design'
_journal_page_first 986
_journal_paper_doi 10.1021/cg700979r
_journal_volume 8
_journal_year 2008
_chemical_formula_sum 'C17.5 H15 Cd2.5 N5.5 O10.25'
_chemical_formula_weight 747.36
_chemical_name_systematic
; 
 ? 
;
_space_group_IT_number 64
_symmetry_cell_setting orthorhombic
_symmetry_space_group_name_Hall '-C 2ac 2'
_symmetry_space_group_name_H-M 'C m c a'
_atom_sites_solution_hydrogens geom
_atom_sites_solution_primary direct
_atom_sites_solution_secondary difmap
_audit_creation_method SHELXL-97
_cell_angle_alpha 90.00
_cell_angle_beta 90.00
_cell_angle_gamma 90.00
_cell_formula_units_Z 16
_cell_length_a 16.6207(7)
_cell_length_b 15.3719(12)
_cell_length_c 37.354(3)
_cell_measurement_reflns_used 3869
_cell_measurement_temperature 150(2)
_cell_measurement_theta_max 61.9710
_cell_measurement_theta_min 3.0655
_cell_volume 9543.6(11)
_computing_cell_refinement
;
CrysAlis RED, Oxford Diffraction Ltd.,
Version 1.171.31.7 (release 18-10-2006 CrysAlis171 .NET)
(compiled Oct 18 2006,16:28:17)
;
_computing_data_collection
;
CrysAlis CCD, Oxford Diffraction Ltd.,
Version 1.171.31.7 (release 18-10-2006 CrysAlis171 .NET)
(compiled Oct 18 2006,16:28:17)
;
_computing_data_reduction
;
CrysAlis RED, Oxford Diffraction Ltd.,
Version 1.171.31.7 (release 18-10-2006 CrysAlis171 .NET)
(compiled Oct 18 2006,16:28:17)
;
_computing_structure_refinement 'SHELXL-97 (Sheldrick, 1997)'
_computing_structure_solution 'SHELXS-97 (Sheldrick, 1990)'
_diffrn_ambient_temperature 150(2)
_diffrn_detector_area_resol_mean 16.0855
_diffrn_measured_fraction_theta_full 0.957
_diffrn_measured_fraction_theta_max 0.957
_diffrn_measurement_device_type 'Gemini S Ultra'
_diffrn_measurement_method '\w and \p scan'
_diffrn_radiation_monochromator graphite
_diffrn_radiation_source 'Enhance (Cu) X-ray Source'
_diffrn_radiation_type CuK\a
_diffrn_radiation_wavelength 1.54178
_diffrn_reflns_av_R_equivalents 0.0674
_diffrn_reflns_av_sigmaI/netI 0.0598
_diffrn_reflns_limit_h_max 18
_diffrn_reflns_limit_h_min -16
_diffrn_reflns_limit_k_max 17
_diffrn_reflns_limit_k_min -15
_diffrn_reflns_limit_l_max 42
_diffrn_reflns_limit_l_min -42
_diffrn_reflns_number 13884
_diffrn_reflns_theta_full 62.04
_diffrn_reflns_theta_max 62.04
_diffrn_reflns_theta_min 4.09
_exptl_absorpt_coefficient_mu 18.340
_exptl_absorpt_correction_T_max 0.3600
_exptl_absorpt_correction_T_min 0.2169
_exptl_absorpt_correction_type multi-scan
_exptl_absorpt_process_details
;
CrysAlis RED, Oxford Diffraction Ltd.,
Version 1.171.31.7 (release 18-10-2006 CrysAlis171 .NET)
(compiled Oct 18 2006,16:28:17)
Empirical absorption correction using spherical harmonics,
 implemented in SCALE3 ABSPACK scaling algorithm.
;
_exptl_crystal_colour Corless
_exptl_crystal_density_diffrn 2.065
_exptl_crystal_density_method 'not measured'
_exptl_crystal_description Block
_exptl_crystal_F_000 5680
_exptl_crystal_size_max 0.12
_exptl_crystal_size_mid 0.08
_exptl_crystal_size_min 0.07
_refine_diff_density_max 4.378
_refine_diff_density_min -3.091
_refine_diff_density_rms 0.341
_refine_ls_extinction_method none
_refine_ls_goodness_of_fit_ref 1.088
_refine_ls_hydrogen_treatment constr
_refine_ls_matrix_type full
_refine_ls_number_parameters 342
_refine_ls_number_reflns 3727
_refine_ls_number_restraints 252
_refine_ls_restrained_S_all 1.057
_refine_ls_R_factor_all 0.1090
_refine_ls_R_factor_gt 0.0915
_refine_ls_shift/su_max 0.001
_refine_ls_shift/su_mean 0.000
_refine_ls_structure_factor_coef Fsqd
_refine_ls_weighting_details 'calc w=1/[\s^2^(Fo^2^)+(0.0405P)^2^+1580.9023P] where P=(Fo^2^+2Fc^2^)/3'
_refine_ls_weighting_scheme calc
_refine_ls_wR_factor_gt 0.2009
_refine_ls_wR_factor_ref 0.2088
_reflns_number_gt 2838
_reflns_number_total 3727
_reflns_threshold_expression >2sigma(I)
_cod_data_source_file cg700979r-file003.cif
_cod_data_source_block cd
_cod_depositor_comments
;
The following automatic conversions were performed:

'_symmetry_cell_setting' value 'Orthorhombic' changed to
'orthorhombic' according to
/home/saulius/struct/CIF-dictionaries/cif_core.dic dictionary named
'cif_core.dic' version 2.4.1 from 2010-06-29.

Automatic conversion script
Id: cif_fix_values 1715 2011-07-08 13:25:40Z adriana 
;
_cod_original_cell_volume 9543.7(12)
_cod_original_sg_symbol_H-M Cmca
_cod_original_formula_sum 'C17.50 H15.0 Cd2.50 N5.50 O10.25'
_cod_database_code 4503310

loop_
_symmetry_equiv_pos_as_xyz
'x, y, z'
'-x, -y+1/2, z+1/2'
'-x, y+1/2, -z+1/2'
'x, -y, -z'
'x+1/2, y+1/2, z'
'-x+1/2, -y+1, z+1/2'
'-x+1/2, y+1, -z+1/2'
'x+1/2, -y+1/2, -z'
'-x, -y, -z'
'x, y-1/2, -z-1/2'
'x, -y-1/2, z-1/2'
'-x, y, z'
'-x+1/2, -y+1/2, -z'
'x+1/2, y, -z-1/2'
'x+1/2, -y, z-1/2'
'-x+1/2, y+1/2, z'

loop_
_atom_site_label
_atom_site_type_symbol
_atom_site_fract_x
_atom_site_fract_y
_atom_site_fract_z
_atom_site_U_iso_or_equiv
_atom_site_adp_type
_atom_site_occupancy
_atom_site_symmetry_multiplicity
_atom_site_calc_flag
_atom_site_refinement_flags
C1 C 0.2226(11) -0.0016(12) 0.7051(4) 0.0221(18) Uani 1 1 d U
C2 C 0.2385(11) -0.0694(12) 0.7328(4) 0.022(2) Uani 1 1 d U
C3 C 0.2500 -0.2034(17) 0.7500 0.023(3) Uani 1 2 d SU
H3 H 0.2500 -0.2652 0.7500 0.027 Uiso 1 2 calc SR
C4 C 0.3958(10) -0.2186(12) 0.6566(4) 0.017(2) Uani 1 1 d U
C5 C 0.4561(9) -0.2869(11) 0.6523(4) 0.015(2) Uani 1 1 d U
C6 C 0.5000 -0.4222(18) 0.6458(7) 0.026(6) Uani 1 2 d SU
H6 H 0.5000 -0.4836 0.6428 0.031 Uiso 1 2 calc SR
C7 C 0.3950(10) 0.1433(11) 0.6470(4) 0.0164(17) Uani 1 1 d U
C8 C 0.4575(10) 0.2080(11) 0.6546(4) 0.0155(19) Uani 1 1 d U
C9 C 0.5000 0.3388(16) 0.6689(6) 0.017(3) Uani 1 2 d SU
H9 H 0.5000 0.3989 0.6748 0.020 Uiso 1 2 calc SR
C10 C 0.2819(12) 0.0972(16) 0.5672(5) 0.038(5) Uani 1 1 d .
H10 H 0.3305 0.0866 0.5798 0.046 Uiso 1 1 calc R
C14 C 0.1473(14) 0.1146(19) 0.5668(5) 0.054(7) Uani 1 1 d .
H14 H 0.0973 0.1179 0.5790 0.065 Uiso 1 1 calc R
C12 C 0.2178(12) 0.1213(11) 0.5111(5) 0.025(4) Uani 1 1 d .
C15 C 0.2150(13) 0.1318(17) 0.4712(6) 0.044(4) Uani 1 1 d U
C11 C 0.2837(13) 0.1086(18) 0.5298(5) 0.049(6) Uani 1 1 d .
H11 H 0.3340 0.1070 0.5177 0.059 Uiso 1 1 calc R
C13 C 0.1459(15) 0.125(2) 0.5293(6) 0.066(9) Uani 1 1 d .
H13 H 0.0966 0.1337 0.5169 0.079 Uiso 1 1 calc R
C17 C 0.2776(12) 0.1256(16) 0.4133(5) 0.041(4) Uani 1 1 d U
H17 H 0.3243 0.1134 0.3996 0.050 Uiso 1 1 calc R
C16 C 0.2821(12) 0.1196(16) 0.4506(5) 0.043(4) Uani 1 1 d U
H16 H 0.3322 0.1069 0.4617 0.052 Uiso 1 1 calc R
C18 C 0.1457(13) 0.1610(18) 0.4174(5) 0.050(5) Uani 1 1 d U
H18 H 0.0960 0.1759 0.4065 0.060 Uiso 1 1 calc R
C19 C 0.1472(13) 0.1543(18) 0.4543(6) 0.050(4) Uani 1 1 d U
H19 H 0.0998 0.1657 0.4677 0.060 Uiso 1 1 calc R
Cd1 Cd 0.20240(6) 0.10438(7) 0.64790(3) 0.0140(3) Uani 1 1 d .
Cd2 Cd 0.20143(6) -0.18078(7) 0.66431(3) 0.0141(3) Uani 1 1 d .
Cd3 Cd 0.5000 -0.03842(13) 0.65114(7) 0.0341(6) Uani 1 2 d S
N1 N 0.2307(9) -0.1554(9) 0.7208(4) 0.023(2) Uani 1 1 d U
N2 N 0.4324(8) -0.3720(9) 0.6482(3) 0.017(3) Uani 1 1 d .
N3 N 0.4346(8) 0.2884(9) 0.6639(3) 0.016(2) Uani 1 1 d U
N4 N 0.2101(8) 0.1015(10) 0.5857(4) 0.024(3) Uani 1 1 d .
N5 N 0.2087(9) 0.1483(9) 0.3961(4) 0.020(3) Uani 1 1 d .
N6 N 0.0000 0.300(3) 0.5193(8) 0.069(10) Uani 1 2 d S
O1 O 0.2075(7) -0.0290(8) 0.6730(3) 0.023(2) Uani 1 1 d U
O2 O 0.2284(7) 0.0774(8) 0.7118(3) 0.025(2) Uani 1 1 d U
O3 O 0.3259(6) -0.2535(8) 0.6561(3) 0.019(2) Uani 1 1 d U
O4 O 0.4084(7) -0.1399(9) 0.6602(4) 0.038(4) Uani 1 1 d .
O5 O 0.4086(7) 0.0647(8) 0.6387(3) 0.022(2) Uani 1 1 d U
O6 O 0.3159(6) 0.1686(7) 0.6485(3) 0.0138(18) Uani 1 1 d U
O7 O 0.0000 0.3840(19) 0.5138(9) 0.067(15) Uani 1 2 d S
O8 O 0.0000 0.2539(17) 0.4945(6) 0.053(6) Uani 1 2 d S
O9 O 0.0000 0.2717(17) 0.5523(8) 0.069(8) Uani 1 2 d S
O1W O 0.5000 -0.070(2) 0.5925(9) 0.067(10) Uani 1 2 d SU
O2W O 0.5000 0.0033(19) 0.7095(7) 0.074(8) Uani 1 2 d SU
O3W O 0.5000 0.082(3) 0.5583(10) 0.067(13) Uani 1 2 d SU
O4W O 0.3945(15) 0.1223(17) 0.7319(7) 0.082(8) Uani 1 1 d U
O5W O 0.5000 0.761(3) 0.7448(14) 0.067(14) Uani 0.50 2 d SPU

loop_
_atom_site_aniso_label
_atom_site_aniso_U_11
_atom_site_aniso_U_22
_atom_site_aniso_U_33
_atom_site_aniso_U_23
_atom_site_aniso_U_13
_atom_site_aniso_U_12
C1 0.022(3) 0.022(3) 0.023(3) 0.002(2) -0.001(3) 0.000(3)
C2 0.022(3) 0.022(3) 0.023(3) 0.001(3) 0.000(3) 0.002(3)
C3 0.025(4) 0.021(4) 0.022(4) 0.000 0.001(4) 0.000
C4 0.012(3) 0.019(4) 0.020(3) 0.002(3) -0.001(3) 0.003(3)
C5 0.010(3) 0.017(4) 0.018(4) 0.002(3) 0.000(3) 0.000(3)
C6 0.023(7) 0.027(7) 0.028(7) 0.000(5) 0.000 0.000
C7 0.014(3) 0.016(3) 0.019(3) 0.000(3) -0.001(3) 0.003(2)
C8 0.014(3) 0.016(3) 0.017(3) 0.000(3) 0.001(3) 0.003(3)
C9 0.016(4) 0.017(4) 0.018(4) -0.001(4) 0.000 0.000
C10 0.019(10) 0.073(16) 0.022(10) 0.011(10) -0.005(8) -0.003(11)
C14 0.035(12) 0.11(2) 0.020(10) 0.012(12) 0.010(10) 0.007(14)
C12 0.029(10) 0.016(9) 0.030(10) -0.008(8) -0.001(8) -0.002(8)
C15 0.026(6) 0.073(10) 0.033(7) 0.005(7) 0.000(5) 0.009(7)
C11 0.031(12) 0.090(19) 0.028(11) -0.018(12) 0.004(9) 0.000(13)
C13 0.036(13) 0.14(3) 0.024(12) 0.009(14) 0.006(10) 0.000(16)
C17 0.022(8) 0.070(12) 0.033(7) 0.012(8) -0.001(7) 0.012(8)
C16 0.025(6) 0.073(10) 0.032(7) 0.011(7) -0.006(6) 0.015(7)
C18 0.026(8) 0.095(13) 0.030(7) 0.010(9) 0.004(7) 0.014(9)
C19 0.028(7) 0.089(11) 0.033(7) 0.006(8) 0.001(6) 0.016(8)
Cd1 0.0081(5) 0.0137(6) 0.0203(6) 0.0015(4) -0.0006(5) 0.0008(5)
Cd2 0.0084(5) 0.0133(6) 0.0207(6) -0.0008(5) -0.0006(4) -0.0002(5)
Cd3 0.0094(8) 0.0136(9) 0.0794(16) -0.0037(9) 0.000 0.000
N1 0.024(4) 0.022(3) 0.024(3) 0.001(2) 0.000(3) 0.002(3)
N2 0.010(6) 0.024(8) 0.018(7) 0.005(6) 0.002(6) -0.004(6)
N3 0.015(3) 0.016(3) 0.017(3) 0.000(3) -0.001(3) 0.001(2)
N4 0.007(7) 0.029(9) 0.035(8) 0.004(7) -0.004(6) -0.009(7)
N5 0.018(7) 0.012(7) 0.031(8) -0.005(6) 0.004(6) -0.003(6)
N6 0.06(2) 0.11(3) 0.036(17) -0.01(2) 0.000 0.000
O1 0.021(3) 0.026(3) 0.022(3) 0.005(3) 0.000(3) 0.000(3)
O2 0.027(4) 0.023(3) 0.027(3) 0.003(3) -0.003(3) 0.001(3)
O3 0.010(3) 0.023(4) 0.025(4) 0.002(3) -0.001(3) 0.007(3)
O4 0.014(6) 0.024(8) 0.075(11) -0.011(7) 0.005(7) 0.001(6)
O5 0.017(3) 0.018(3) 0.031(4) -0.002(3) -0.003(3) 0.004(3)
O6 0.013(3) 0.013(3) 0.016(3) -0.002(3) 0.000(3) 0.005(3)
O7 0.050(5) 0.036(17) 0.06(2) 0.022(16) 0.000 0.000
O8 0.046(13) 0.053(16) 0.040(13) -0.031(12) 0.000 0.000
O9 0.059(17) 0.052(17) 0.040(2) -0.035(15) 0.000 0.000
O1W 0.047(11) 0.047(11) 0.057(11) -0.001(5) 0.000 0.000
O2W 0.051(9) 0.057(9) 0.054(9) 0.000(5) 0.000 0.000
O3W 0.058(13) 0.057(13) 0.057(13) 0.000(5) 0.000 0.000
O4W 0.049(9) 0.055(9) 0.052(9) 0.002(5) 0.002(5) -0.001(5)
O5W 0.057(15) 0.059(15) 0.056(15) 0.001(5) 0.000 0.000

loop_
_atom_type_symbol
_atom_type_description
_atom_type_scat_dispersion_real
_atom_type_scat_dispersion_imag
_atom_type_scat_source
C C 0.0181 0.0091 'International Tables Vol C Tables 4.2.6.8 and 6.1.1.4'
H H 0.0000 0.0000 'International Tables Vol C Tables 4.2.6.8 and 6.1.1.4'
N N 0.0311 0.0180 'International Tables Vol C Tables 4.2.6.8 and 6.1.1.4'
O O 0.0492 0.0322 'International Tables Vol C Tables 4.2.6.8 and 6.1.1.4'
Cd Cd 0.1185 4.6533 'International Tables Vol C Tables 4.2.6.8 and 6.1.1.4'

loop_
_geom_angle_atom_site_label_1
_geom_angle_atom_site_label_2
_geom_angle_atom_site_label_3
_geom_angle
_geom_angle_site_symmetry_1
_geom_angle_site_symmetry_3
O2 C1 O1 121.3(16) . .
O2 C1 C2 121.9(16) . .
O1 C1 C2 116.7(16) . .
O2 C1 Cd1 65.2(9) . .
O1 C1 Cd1 56.0(8) . .
C2 C1 Cd1 171.6(13) . .
C2 C2 N1 109.5(9) 7_546 .
C2 C2 C1 135.6(10) 7_546 .
N1 C2 C1 114.8(14) . .
N1 C3 N1 114(2) 7_546 .
N1 C3 H3 123.0 7_546 .
N1 C3 H3 123.0 . .
O4 C4 O3 124.6(16) . .
O4 C4 C5 126.8(16) . .
O3 C4 C5 108.6(15) . .
N2 C5 C5 106.7(9) . 12_655
N2 C5 C4 120.0(14) . .
C5 C5 C4 133.3(9) 12_655 .
N2 C6 N2 111(2) 12_655 .
N2 C6 H6 124.7 12_655 .
N2 C6 H6 124.7 . .
O5 C7 O6 116.8(14) . .
O5 C7 C8 124.6(15) . .
O6 C7 C8 118.6(14) . .
N3 C8 C8 106.5(9) . 12_655
N3 C8 C7 118.4(14) . .
C8 C8 C7 135.1(9) 12_655 .
N3 C9 N3 108(2) . 12_655
N3 C9 H9 126.2 . .
N3 C9 H9 126.2 12_655 .
N4 C10 C11 120.8(17) . .
N4 C10 H10 119.6 . .
C11 C10 H10 119.6 . .
N4 C14 C13 126(2) . .
N4 C14 H14 117.2 . .
C13 C14 H14 117.2 . .
C11 C12 C13 118.0(18) . .
C11 C12 C15 124.6(18) . .
C13 C12 C15 117.4(18) . .
C16 C15 C19 117.2(19) . .
C16 C15 C12 121.4(18) . .
C19 C15 C12 121.5(19) . .
C12 C11 C10 122(2) . .
C12 C11 H11 119.1 . .
C10 C11 H11 119.1 . .
C12 C13 C14 118(2) . .
C12 C13 H13 120.9 . .
C14 C13 H13 120.9 . .
N5 C17 C16 122.4(18) . .
N5 C17 H17 118.8 . .
C16 C17 H17 118.8 . .
C15 C16 C17 120.5(18) . .
C15 C16 H16 119.7 . .
C17 C16 H16 119.7 . .
N5 C18 C19 125(2) . .
N5 C18 H18 117.5 . .
C19 C18 H18 117.5 . .
C15 C19 C18 120(2) . .
C15 C19 H19 119.9 . .
C18 C19 H19 119.9 . .
O6 Cd1 O3 74.6(4) . 16
O6 Cd1 N2 143.2(5) . 16
O3 Cd1 N2 68.8(4) 16 16
O6 Cd1 O1 112.6(4) . .
O3 Cd1 O1 146.3(4) 16 .
N2 Cd1 O1 100.4(5) 16 .
O6 Cd1 N4 88.3(4) . .
O3 Cd1 N4 99.5(5) 16 .
N2 Cd1 N4 93.6(5) 16 .
O1 Cd1 N4 113.3(5) . .
O6 Cd1 O2 85.0(4) . .
O3 Cd1 O2 93.9(4) 16 .
N2 Cd1 O2 101.2(4) 16 .
O1 Cd1 O2 55.8(4) . .
N4 Cd1 O2 162.8(5) . .
O6 Cd1 C1 99.3(5) . .
O3 Cd1 C1 120.1(5) 16 .
N2 Cd1 C1 102.4(5) 16 .
O1 Cd1 C1 28.5(5) . .
N4 Cd1 C1 140.3(5) . .
O2 Cd1 C1 27.3(5) . .
N1 Cd2 N5 152.3(5) . 4_556
N1 Cd2 N3 105.0(5) . 16_545
N5 Cd2 N3 95.1(5) 4_556 16_545
N1 Cd2 O1 71.5(5) . .
N5 Cd2 O1 85.3(4) 4_556 .
N3 Cd2 O1 104.2(4) 16_545 .
N1 Cd2 O3 90.8(5) . .
N5 Cd2 O3 86.0(4) 4_556 .
N3 Cd2 O3 139.1(5) 16_545 .
O1 Cd2 O3 116.6(4) . .
N1 Cd2 O6 115.7(5) . 16_545
N5 Cd2 O6 88.5(4) 4_556 16_545
N3 Cd2 O6 71.6(4) 16_545 16_545
O1 Cd2 O6 172.2(4) . 16_545
O3 Cd2 O6 67.6(4) . 16_545
O4 Cd3 O4 87.3(7) . 12_655
O4 Cd3 O5 176.8(5) . 12_655
O4 Cd3 O5 93.7(5) 12_655 12_655
O4 Cd3 O5 93.7(5) . .
O4 Cd3 O5 176.8(5) 12_655 .
O5 Cd3 O5 85.2(6) 12_655 .
O4 Cd3 O1W 89.9(8) . .
O4 Cd3 O1W 89.9(8) 12_655 .
O5 Cd3 O1W 87.1(7) 12_655 .
O5 Cd3 O1W 87.1(7) . .
O4 Cd3 O2W 93.0(7) . .
O4 Cd3 O2W 93.0(7) 12_655 .
O5 Cd3 O2W 90.0(6) 12_655 .
O5 Cd3 O2W 90.0(6) . .
O1W Cd3 O2W 176.0(12) . .
C3 N1 C2 103.5(15) . .
C3 N1 Cd2 136.7(13) . .
C2 N1 Cd2 119.7(11) . .
C6 N2 C5 108.1(15) . .
C6 N2 Cd1 136.1(13) . 16_545
C5 N2 Cd1 115.9(10) . 16_545
C9 N3 C8 109.7(14) . .
C9 N3 Cd2 132.1(12) . 16
C8 N3 Cd2 118.0(11) . 16
C14 N4 C10 115.8(16) . .
C14 N4 Cd1 120.4(13) . .
C10 N4 Cd1 123.3(11) . .
C17 N5 C18 114.6(16) . .
C17 N5 Cd2 124.2(12) . 4_556
C18 N5 Cd2 120.7(13) . 4_556
O8 N6 O7 118(3) . .
O8 N6 O9 123(4) . .
O7 N6 O9 119(3) . .
C1 O1 Cd1 95.5(10) . .
C1 O1 Cd2 117.2(10) . .
Cd1 O1 Cd2 147.2(5) . .
C1 O2 Cd1 87.4(10) . .
C4 O3 Cd1 126.7(11) . 16_545
C4 O3 Cd2 126.3(11) . .
Cd1 O3 Cd2 107.0(4) 16_545 .
C4 O4 Cd3 142.5(12) . .
C7 O5 Cd3 138.1(11) . .
C7 O6 Cd1 135.8(10) . .
C7 O6 Cd2 113.4(9) . 16
Cd1 O6 Cd2 110.0(4) . 16

loop_
_geom_bond_atom_site_label_1
_geom_bond_atom_site_label_2
_geom_bond_distance
_geom_bond_site_symmetry_2
C1 O2 1.24(2) .
C1 O1 1.30(2) .
C1 C2 1.49(2) .
C1 Cd1 2.708(17) .
C2 C2 1.34(3) 7_546
C2 N1 1.40(2) .
C3 N1 1.36(2) 7_546
C3 N1 1.36(2) .
C3 H3 0.9500 .
C4 O4 1.24(2) .
C4 O3 1.28(2) .
C4 C5 1.46(2) .
C5 N2 1.37(2) .
C5 C5 1.46(3) 12_655
C6 N2 1.37(2) 12_655
C6 N2 1.37(2) .
C6 H6 0.9500 .
C7 O5 1.27(2) .
C7 O6 1.372(19) .
C7 C8 1.47(2) .
C8 N3 1.34(2) .
C8 C8 1.41(3) 12_655
C9 N3 1.35(2) .
C9 N3 1.35(2) 12_655
C9 H9 0.9500 .
C10 N4 1.38(2) .
C10 C11 1.41(3) .
C10 H10 0.9500 .
C14 N4 1.28(3) .
C14 C13 1.41(3) .
C14 H14 0.9500 .
C12 C11 1.31(3) .
C12 C13 1.38(3) .
C12 C15 1.50(3) .
C15 C16 1.37(3) .
C15 C19 1.34(3) .
C11 H11 0.9500 .
C13 H13 0.9500 .
C17 N5 1.36(2) .
C17 C16 1.40(3) .
C17 H17 0.9500 .
C16 H16 0.9500 .
C18 N5 1.33(2) .
C18 C19 1.38(3) .
C18 H18 0.9500 .
C19 H19 0.9500 .
Cd1 O6 2.129(11) .
Cd1 O3 2.255(12) 16
Cd1 N2 2.270(13) 16
Cd1 O1 2.256(12) .
Cd1 N4 2.326(15) .
Cd1 O2 2.462(12) .
Cd2 N1 2.200(14) .
Cd2 N5 2.314(14) 4_556
Cd2 N3 2.310(14) 16_545
Cd2 O1 2.357(12) .
Cd2 O3 2.372(11) .
Cd2 O6 2.408(10) 16_545
Cd3 O4 2.205(13) .
Cd3 O4 2.205(13) 12_655
Cd3 O5 2.244(12) 12_655
Cd3 O5 2.244(11) .
Cd3 O1W 2.24(3) .
Cd3 O2W 2.27(3) .
N2 Cd1 2.270(13) 16_545
N3 Cd2 2.310(14) 16
N5 Cd2 2.314(14) 4_556
N6 O8 1.17(4) .
N6 O7 1.31(5) .
N6 O9 1.31(4) .
O3 Cd1 2.255(12) 16_545
O6 Cd2 2.408(10) 16

loop_
_geom_torsion_atom_site_label_1
_geom_torsion_atom_site_label_2
_geom_torsion_atom_site_label_3
_geom_torsion_atom_site_label_4
_geom_torsion
_geom_torsion_site_symmetry_1
_geom_torsion_site_symmetry_4
O2 C1 C2 C2 -1(4) . 7_546
O1 C1 C2 C2 174(3) . 7_546
Cd1 C1 C2 C2 146(7) . 7_546
O2 C1 C2 N1 -178.9(16) . .
O1 C1 C2 N1 -3(2) . .
Cd1 C1 C2 N1 -32(10) . .
O4 C4 C5 N2 -179.3(17) . .
O3 C4 C5 N2 1(2) . .
O4 C4 C5 C5 3(2) . 12_655
O3 C4 C5 C5 -177.1(7) . 12_655
O5 C7 C8 N3 -178.5(15) . .
O6 C7 C8 N3 2(2) . .
O5 C7 C8 C8 2(2) . 12_655
O6 C7 C8 C8 -177.4(8) . 12_655
C11 C12 C15 C16 7(4) . .
C13 C12 C15 C16 -173(3) . .
C11 C12 C15 C19 -172(3) . .
C13 C12 C15 C19 8(4) . .
C13 C12 C11 C10 1(4) . .
C15 C12 C11 C10 -178(2) . .
N4 C10 C11 C12 -2(4) . .
C11 C12 C13 C14 0(4) . .
C15 C12 C13 C14 180(2) . .
N4 C14 C13 C12 -1(5) . .
C19 C15 C16 C17 -4(4) . .
C12 C15 C16 C17 177(2) . .
N5 C17 C16 C15 4(4) . .
C16 C15 C19 C18 3(4) . .
C12 C15 C19 C18 -178(2) . .
N5 C18 C19 C15 -1(4) . .
O2 C1 Cd1 O6 59.4(11) . .
O1 C1 Cd1 O6 -121.0(9) . .
C2 C1 Cd1 O6 -90(9) . .
O2 C1 Cd1 O3 -18.1(12) . 16
O1 C1 Cd1 O3 161.5(9) . 16
C2 C1 Cd1 O3 -168(9) . 16
O2 C1 Cd1 N2 -90.6(11) . 16
O1 C1 Cd1 N2 89.0(10) . 16
C2 C1 Cd1 N2 120(9) . 16
O2 C1 Cd1 O1 -179.6(17) . .
C2 C1 Cd1 O1 31(8) . .
O2 C1 Cd1 N4 158.0(9) . .
O1 C1 Cd1 N4 -22.3(14) . .
C2 C1 Cd1 N4 9(9) . .
O1 C1 Cd1 O2 179.6(17) . .
C2 C1 Cd1 O2 -149(9) . .
N1 C3 N1 C2 -0.1(8) 7_546 .
N1 C3 N1 Cd2 175.1(16) 7_546 .
C2 C2 N1 C3 0(2) 7_546 .
C1 C2 N1 C3 178.4(13) . .
C2 C2 N1 Cd2 -176.0(15) 7_546 .
C1 C2 N1 Cd2 2(2) . .
N5 Cd2 N1 C3 -140.4(12) 4_556 .
N3 Cd2 N1 C3 84.5(14) 16_545 .
O1 Cd2 N1 C3 -175.2(15) . .
O3 Cd2 N1 C3 -57.4(13) . .
O6 Cd2 N1 C3 8.0(15) 16_545 .
N5 Cd2 N1 C2 34(2) 4_556 .
N3 Cd2 N1 C2 -100.8(13) 16_545 .
O1 Cd2 N1 C2 -0.5(12) . .
O3 Cd2 N1 C2 117.3(13) . .
O6 Cd2 N1 C2 -177.3(12) 16_545 .
N2 C6 N2 C5 0(3) 12_655 .
N2 C6 N2 Cd1 -178.9(5) 12_655 16_545
C5 C5 N2 C6 -0.1(15) 12_655 .
C4 C5 N2 C6 -178.4(17) . .
C5 C5 N2 Cd1 179.2(5) 12_655 16_545
C4 C5 N2 Cd1 0.9(18) . 16_545
N3 C9 N3 C8 -2(2) 12_655 .
N3 C9 N3 Cd2 -176.8(5) 12_655 16
C8 C8 N3 C9 1.3(15) 12_655 .
C7 C8 N3 C9 -178.4(15) . .
C8 C8 N3 Cd2 176.8(5) 12_655 16
C7 C8 N3 Cd2 -3.0(18) . 16
C13 C14 N4 C10 0(4) . .
C13 C14 N4 Cd1 172(2) . .
C11 C10 N4 C14 1(3) . .
C11 C10 N4 Cd1 -170.5(17) . .
O6 Cd1 N4 C14 -141.1(19) . .
O3 Cd1 N4 C14 -67.0(19) 16 .
N2 Cd1 N4 C14 2.1(19) 16 .
O1 Cd1 N4 C14 105.0(19) . .
O2 Cd1 N4 C14 152.0(19) . .
C1 Cd1 N4 C14 116.4(19) . .
O6 Cd1 N4 C10 30.2(16) . .
O3 Cd1 N4 C10 104.3(16) 16 .
N2 Cd1 N4 C10 173.3(16) 16 .
O1 Cd1 N4 C10 -83.7(17) . .
O2 Cd1 N4 C10 -37(3) . .
C1 Cd1 N4 C10 -72.4(18) . .
C16 C17 N5 C18 -2(3) . .
C16 C17 N5 Cd2 169.8(17) . 4_556
C19 C18 N5 C17 1(4) . .
C19 C18 N5 Cd2 -171(2) . 4_556
O2 C1 O1 Cd1 0.4(18) . .
C2 C1 O1 Cd1 -175.2(13) . .
O2 C1 O1 Cd2 178.5(13) . .
C2 C1 O1 Cd2 3.0(19) . .
Cd1 C1 O1 Cd2 178.1(10) . .
O6 Cd1 O1 C1 66.4(10) . .
O3 Cd1 O1 C1 -29.6(13) 16 .
N2 Cd1 O1 C1 -96.8(10) 16 .
N4 Cd1 O1 C1 164.7(10) . .
O2 Cd1 O1 C1 -0.2(9) . .
O6 Cd1 O1 Cd2 -110.5(10) . .
O3 Cd1 O1 Cd2 153.4(8) 16 .
N2 Cd1 O1 Cd2 86.3(10) 16 .
N4 Cd1 O1 Cd2 -12.3(12) . .
O2 Cd1 O1 Cd2 -177.1(12) . .
C1 Cd1 O1 Cd2 -176.9(17) . .
N1 Cd2 O1 C1 -1.4(11) . .
N5 Cd2 O1 C1 -165.9(12) 4_556 .
N3 Cd2 O1 C1 100.0(12) 16_545 .
O3 Cd2 O1 C1 -82.8(12) . .
O6 Cd2 O1 C1 157(2) 16_545 .
N1 Cd2 O1 Cd1 175.2(11) . .
N5 Cd2 O1 Cd1 10.6(10) 4_556 .
N3 Cd2 O1 Cd1 -83.4(10) 16_545 .
O3 Cd2 O1 Cd1 93.8(10) . .
O6 Cd2 O1 Cd1 -27(4) 16_545 .
O1 C1 O2 Cd1 -0.4(17) . .
C2 C1 O2 Cd1 175.0(16) . .
O6 Cd1 O2 C1 -121.5(11) . .
O3 Cd1 O2 C1 164.4(10) 16 .
N2 Cd1 O2 C1 95.2(11) 16 .
O1 Cd1 O2 C1 0.2(10) . .
N4 Cd1 O2 C1 -54(2) . .
O4 C4 O3 Cd1 177.8(13) . 16_545
C5 C4 O3 Cd1 -2.2(18) . 16_545
O4 C4 O3 Cd2 -3(2) . .
C5 C4 O3 Cd2 177.1(9) . .
N1 Cd2 O3 C4 -68.3(13) . .
N5 Cd2 O3 C4 84.1(12) 4_556 .
N3 Cd2 O3 C4 177.3(11) 16_545 .
O1 Cd2 O3 C4 1.4(13) . .
O6 Cd2 O3 C4 174.2(13) 16_545 .
N1 Cd2 O3 Cd1 111.1(5) . 16_545
N5 Cd2 O3 Cd1 -96.5(5) 4_556 16_545
N3 Cd2 O3 Cd1 -3.3(8) 16_545 16_545
O1 Cd2 O3 Cd1 -179.2(4) . 16_545
O6 Cd2 O3 Cd1 -6.5(4) 16_545 16_545
O3 C4 O4 Cd3 -160.0(14) . .
C5 C4 O4 Cd3 20(3) . .
O4 Cd3 O4 C4 -31(2) 12_655 .
O5 Cd3 O4 C4 78(9) 12_655 .
O5 Cd3 O4 C4 146(2) . .
O1W Cd3 O4 C4 59(2) . .
O2W Cd3 O4 C4 -124(2) . .
O6 C7 O5 Cd3 -147.8(12) . .
C8 C7 O5 Cd3 33(3) . .
O4 Cd3 O5 C7 134.2(16) . .
O4 Cd3 O5 C7 -118(8) 12_655 .
O5 Cd3 O5 C7 -48.8(17) 12_655 .
O1W Cd3 O5 C7 -136.1(17) . .
O2W Cd3 O5 C7 41.2(17) . .
O5 C7 O6 Cd1 12(2) . .
C8 C7 O6 Cd1 -169.1(10) . .
O5 C7 O6 Cd2 -179.8(11) . 16
C8 C7 O6 Cd2 -0.5(17) . 16
O3 Cd1 O6 C7 175.9(14) 16 .
N2 Cd1 O6 C7 -177.5(13) 16 .
O1 Cd1 O6 C7 30.8(15) . .
N4 Cd1 O6 C7 -83.7(14) . .
O2 Cd1 O6 C7 80.4(14) . .
C1 Cd1 O6 C7 57.1(14) . .
O3 Cd1 O6 Cd2 7.0(4) 16 16
N2 Cd1 O6 Cd2 13.7(9) 16 16
O1 Cd1 O6 Cd2 -138.1(4) . 16
N4 Cd1 O6 Cd2 107.4(5) . 16
O2 Cd1 O6 Cd2 -88.4(5) . 16
C1 Cd1 O6 Cd2 -111.8(5) . 16
